data_7062660
loop_
_publ_author_name
'Iftime, Manuela-Maria'
'Ailiesei, Gabriela Liliana'
'Shova, Sergiu'
'Miron, Camelia'
'Tanaka, Hiromasa'
'Hori, Masaru'
'Marin, Luminita'

_publ_section_title
;
 New betulin imine derivatives with antioxidant and selective antitumor
 activity
;
_journal_issue 35
_journal_name_full 'New Journal of Chemistry'
_journal_page_first 16551
_journal_page_last 16563
_journal_paper_doi 10.1039/D3NJ02738D
_journal_volume 47
_journal_year 2023
_chemical_formula_moiety '0.5(C H4 O), C30 H48 O2'
_chemical_formula_sum 'C30.5 H50 O2.5'
_chemical_formula_weight 456.70
_space_group_crystal_system orthorhombic
_space_group_IT_number 19
_space_group_name_Hall 'P 2ac 2ab'
_space_group_name_H-M_alt 'P 21 21 21'
_atom_sites_solution_hydrogens mixed
_atom_sites_solution_primary dual
_audit_creation_date 2023-03-24
_audit_creation_method
;
Olex2 1.3
(compiled 2020.11.12 svn.r5f609507 for OlexSys, GUI svn.r6408)
;
_audit_update_record
;
2023-04-20 deposited with the CCDC.	2023-08-07 downloaded from the CCDC.
;
_cell_angle_alpha 90
_cell_angle_beta 90
_cell_angle_gamma 90
_cell_formula_units_Z 8
_cell_length_a 7.0481(6)
_cell_length_b 25.4221(9)
_cell_length_c 30.6301(14)
_cell_measurement_reflns_used 5313
_cell_measurement_temperature 200.00(14)
_cell_measurement_theta_max 25.4970
_cell_measurement_theta_min 1.7340
_cell_volume 5488.2(6)
_computing_cell_refinement 'CrysAlisPro 1.171.38.41 (Rigaku OD, 2015)'
_computing_data_collection 'CrysAlisPro 1.171.38.41 (Rigaku OD, 2015)'
_computing_data_reduction 'CrysAlisPro 1.171.38.41 (Rigaku OD, 2015)'
_computing_molecular_graphics 'Olex2 1.3 (Dolomanov et al., 2009)'
_computing_publication_material 'Olex2 1.3 (Dolomanov et al., 2009)'
_computing_structure_refinement 'SHELXL 2018/3 (Sheldrick, 2015)'
_computing_structure_solution 'SHELXT 2014/5 (Sheldrick, 2014)'
_diffrn_ambient_environment N~2~
_diffrn_ambient_temperature 200.00(14)
_diffrn_detector 'CCD plate'
_diffrn_detector_area_resol_mean 8.0797
_diffrn_detector_type Eos
_diffrn_measured_fraction_theta_full 0.999
_diffrn_measured_fraction_theta_max 0.999
_diffrn_measurement_details
;
List of Runs (angles in degrees, time in seconds):

  # Type    Start    End  Width  t~exp~   \w     \q     \k     \f   Frames
#--------------------------------------------------------------------------
  1  \w     -5.00  85.00   0.50   80.00    --   17.79  77.00 120.00  180
  2  \w     35.00  68.00   0.50   80.00    --   17.79 178.00  90.00   66
  3  \w     57.00  84.00   0.50   80.00    --   17.79  57.00-150.00   54
  4  \w    -13.00  13.00   0.50   80.00    --   17.79 -99.00 -30.00   52
  5  \w    -65.00 -39.00   0.50   80.00    --  -15.60-178.00 150.00   52
  6  \w    -17.00   9.00   0.50   80.00    --   17.79 -99.00 -30.00   52
;
_diffrn_measurement_device 'four-circle diffractometer'
_diffrn_measurement_device_type 'Xcalibur, Eos'
_diffrn_measurement_method '\w scans'
_diffrn_orient_matrix_type 'CrysAlisPro convention (1999,Acta A55,543-557)'
_diffrn_orient_matrix_UB_11 -0.0147797000
_diffrn_orient_matrix_UB_12 0.0082349000
_diffrn_orient_matrix_UB_13 -0.0218696000
_diffrn_orient_matrix_UB_21 0.0407704000
_diffrn_orient_matrix_UB_22 0.0247913000
_diffrn_orient_matrix_UB_23 0.0049680000
_diffrn_orient_matrix_UB_31 0.0907955000
_diffrn_orient_matrix_UB_32 -0.0097706000
_diffrn_orient_matrix_UB_33 -0.0058195000
_diffrn_radiation_monochromator graphite
_diffrn_radiation_probe x-ray
_diffrn_radiation_type 'Mo K\a'
_diffrn_radiation_wavelength 0.71073
_diffrn_reflns_av_R_equivalents 0.0412
_diffrn_reflns_av_unetI/netI 0.0772
_diffrn_reflns_Laue_measured_fraction_full 0.999
_diffrn_reflns_Laue_measured_fraction_max 0.999
_diffrn_reflns_limit_h_max 4
_diffrn_reflns_limit_h_min -8
_diffrn_reflns_limit_k_max 29
_diffrn_reflns_limit_k_min -30
_diffrn_reflns_limit_l_max 26
_diffrn_reflns_limit_l_min -36
_diffrn_reflns_number 24746
_diffrn_reflns_point_group_measured_fraction_full 0.981
_diffrn_reflns_point_group_measured_fraction_max 0.981
_diffrn_reflns_theta_full 25.025
_diffrn_reflns_theta_max 25.025
_diffrn_reflns_theta_min 1.552
_diffrn_source 'fine-focus sealed X-ray tube'
_diffrn_source_type 'Enhance (Mo) X-ray Source'
_exptl_absorpt_coefficient_mu 0.068
_exptl_absorpt_correction_T_max 1.00000
_exptl_absorpt_correction_T_min 0.63740
_exptl_absorpt_correction_type multi-scan
_exptl_absorpt_process_details
;
CrysAlisPro 1.171.38.41 (Rigaku Oxford Diffraction, 2015)
Empirical absorption correction using spherical harmonics,
 implemented in SCALE3 ABSPACK scaling algorithm.
;
_exptl_crystal_colour 'clear light colourless'
_exptl_crystal_colour_lustre clear
_exptl_crystal_colour_modifier light
_exptl_crystal_colour_primary colourless
_exptl_crystal_density_diffrn 1.105
_exptl_crystal_description prism
_exptl_crystal_F_000 2024
_exptl_crystal_size_max 0.6
_exptl_crystal_size_mid 0.15
_exptl_crystal_size_min 0.1
_refine_diff_density_max 0.242
_refine_diff_density_min -0.187
_refine_diff_density_rms 0.040
_refine_ls_abs_structure_details
;
 Flack x determined using 1994 quotients [(I+)-(I-)]/[(I+)+(I-)]
 (Parsons, Flack and Wagner, Acta Cryst. B69 (2013) 249-259).
;
_refine_ls_abs_structure_Flack -0.9(8)
_refine_ls_extinction_method none
_refine_ls_goodness_of_fit_ref 1.102
_refine_ls_hydrogen_treatment constr
_refine_ls_matrix_type full
_refine_ls_number_parameters 609
_refine_ls_number_reflns 9535
_refine_ls_number_restraints 0
_refine_ls_restrained_S_all 1.102
_refine_ls_R_factor_all 0.1005
_refine_ls_R_factor_gt 0.0735
_refine_ls_shift/su_max 0.000
_refine_ls_shift/su_mean 0.000
_refine_ls_structure_factor_coef Fsqd
_refine_ls_weighting_details 'w=1/[\s^2^(Fo^2^)+(0.0522P)^2^+0.5760P] where P=(Fo^2^+2Fc^2^)/3'
_refine_ls_weighting_scheme calc
_refine_ls_wR_factor_gt 0.1283
_refine_ls_wR_factor_ref 0.1390
_reflns_Friedel_coverage 0.736
_reflns_Friedel_fraction_full 0.958
_reflns_Friedel_fraction_max 0.958
_reflns_number_gt 7303
_reflns_number_total 9535
_reflns_threshold_expression 'I > 2\s(I)'
_cod_data_source_file d3nj02738d2.cif
_cod_data_source_block shi_3357_luma
_cod_depositor_comments
;
Adding full bibliography for 7062660--7062662.cif.

2024-12-16
Z value and formula fixed to values more according to usual
chemical conventions.                 miguel
;
_cod_original_formula_sum 'C61 H100 O5'
_cod_original_formula_weight 913.40
_cod_original_formula_moiety 'C H4 O, 2(C30 H48 O2)'
_cod_original_formula_units_Z 4
_cod_original_cell_volume 5488.3(6)
_cod_database_code 7062660
_shelx_shelxl_version_number 2018/3
_chemical_oxdiff_formula 'C40 H40 O2'
_chemical_oxdiff_usercomment Aldehida
_shelx_space_group_comment
;
The symmetry employed for this shelxl refinement is uniquely defined
by the following loop, which should always be used as a source of
symmetry information in preference to the above space-group names.
They are only intended as comments.
;
_shelx_estimated_absorpt_t_max 0.993
_shelx_estimated_absorpt_t_min 0.961
_reflns_odcompleteness_completeness 99.92
_reflns_odcompleteness_iscentric 1
_reflns_odcompleteness_theta 26.32
_olex2_refinement_description
;
1. Fixed Uiso
 At 1.2 times of:
  All C(H) groups, All C(H,H) groups
 At 1.5 times of:
  All C(H,H,H) groups, All O(H) groups
2.a Riding coordinates:
 C29B(H29A,H29B,H29C), C30B(H30A,H30B), C29A(H29D,H29E,H29F), C30A(H30C,H30D)
2.b Ternary CH refined with riding coordinates:
 C3B(H3B), C5B(H5B), C13B(H13B), C16B(H16B), C23B(H23B), C26B(H26B), C3A(H3A),
 C5A(H5A), C13A(H13A), C16A(H16A), C23A(H23A), C26A(H26A)
2.c Secondary CH2 refined with riding coordinates:
 C1B(H1BA,H1BB), C2B(H2BA,H2BB), C10B(H10A,H10B), C11B(H11A,H11B), C17B(H17A,
 H17B), C18B(H18A,H18B), C20B(H20A,H20B), C21B(H21A,H21B), C24B(H24A,H24B),
 C25B(H25A,H25B), C1A(H1AA,H1AB), C2A(H2AA,H2AB), C10A(H10C,H10D), C11A(H11C,
 H11D), C17A(H17C,H17D), C18A(H18C,H18D), C20A(H20C,H20D), C21A(H21C,H21D),
 C24A(H24C,H24D), C25A(H25C,H25D)
2.d Aromatic/amide H refined with riding coordinates:
 C27B(H27B), C27A(H27A)
2.e Idealised Me refined as rotating group:
 C1(H1C,H1D,H1E), C7B(H7BA,H7BB,H7BC), C8B(H8BA,H8BB,H8BC), C9B(H9BA,H9BB,
 H9BC), C14B(H14A,H14B,H14C), C19B(H19A,H19B,H19C), C7A(H7AA,H7AB,H7AC),
 C8A(H8AA,H8AB,H8AC), C9A(H9AA,H9AB,H9AC), C14A(H14D,H14E,H14F), C19A(H19D,H19E,
 H19F)
2.f Idealised tetrahedral OH refined as rotating group:
 O1(H1), O1B(H1B), O1A(H1A)
;
_olex2_submission_special_instructions 'No special instructions were received'
_oxdiff_exptl_absorpt_empirical_details
;
Empirical correction (ABSPACK) includes:
- Absorption correction using spherical harmonics
- Frame scaling
;
_oxdiff_exptl_absorpt_empirical_full_max 1.456
_oxdiff_exptl_absorpt_empirical_full_min 0.790

loop_
_space_group_symop_operation_xyz
'x, y, z'
'-x+1/2, -y, z+1/2'
'x+1/2, -y+1/2, -z'
'-x, y+1/2, -z+1/2'

loop_
_atom_site_label
_atom_site_type_symbol
_atom_site_fract_x
_atom_site_fract_y
_atom_site_fract_z
_atom_site_U_iso_or_equiv
_atom_site_adp_type
_atom_site_occupancy
_atom_site_site_symmetry_order
_atom_site_calc_flag
_atom_site_refinement_flags_posn
_atom_site_refinement_flags_adp
_atom_site_refinement_flags_occupancy
_atom_site_disorder_assembly
_atom_site_disorder_group
O1 O 0.8447(6) 0.55293(15) 0.61297(13) 0.0693(11) Uani 1 1 d . . . . .
H1 H 0.754893 0.544299 0.596421 0.104 Uiso 1 1 calc R U . . .
C1 C 0.8234(14) 0.5286(3) 0.6525(2) 0.120(3) Uani 1 1 d . . . . .
H1C H 0.931124 0.537380 0.671384 0.180 Uiso 1 1 calc R U . . .
H1D H 0.818483 0.490380 0.648227 0.180 Uiso 1 1 calc R U . . .
H1E H 0.705432 0.540460 0.666265 0.180 Uiso 1 1 calc R U . . .
O1B O 0.5185(5) 0.53165(12) 0.56986(10) 0.0475(9) Uani 1 1 d . . . . .
H1B H 0.414700 0.544914 0.577632 0.071 Uiso 1 1 calc R U . . .
O2B O 0.6361(8) 0.17141(14) 0.35764(15) 0.0802(14) Uani 1 1 d . . . . .
C1B C 0.6624(7) 0.45214(14) 0.47220(12) 0.0315(11) Uani 1 1 d . . . . .
H1BA H 0.790699 0.447305 0.459665 0.038 Uiso 1 1 calc R U . . .
H1BB H 0.582177 0.468963 0.449644 0.038 Uiso 1 1 calc R U . . .
C2B C 0.6762(7) 0.48877(15) 0.51157(14) 0.0372(12) Uani 1 1 d . . . . .
H2BA H 0.767380 0.473982 0.532871 0.045 Uiso 1 1 calc R U . . .
H2BB H 0.724924 0.523413 0.501979 0.045 Uiso 1 1 calc R U . . .
C3B C 0.4868(7) 0.49608(15) 0.53341(14) 0.0351(11) Uani 1 1 d . . . . .
H3B H 0.400097 0.513927 0.512233 0.042 Uiso 1 1 calc R U . . .
C4B C 0.3916(7) 0.44434(16) 0.54806(13) 0.0339(11) Uani 1 1 d . . . . .
C5B C 0.3867(6) 0.40751(13) 0.50735(11) 0.0228(10) Uani 1 1 d . . . . .
H5B H 0.308963 0.427279 0.485522 0.027 Uiso 1 1 calc R U . . .
C6B C 0.5780(6) 0.39728(13) 0.48349(12) 0.0222(9) Uani 1 1 d . . . . .
C7B C 0.4957(9) 0.42072(17) 0.58773(13) 0.0463(14) Uani 1 1 d . . . . .
H7BA H 0.448905 0.385006 0.593117 0.069 Uiso 1 1 calc R U . . .
H7BB H 0.472234 0.442606 0.613503 0.069 Uiso 1 1 calc R U . . .
H7BC H 0.632288 0.419521 0.581781 0.069 Uiso 1 1 calc R U . . .
C8B C 0.1877(8) 0.45669(18) 0.56211(16) 0.0520(15) Uani 1 1 d . . . . .
H8BA H 0.114227 0.468209 0.536676 0.078 Uiso 1 1 calc R U . . .
H8BB H 0.188903 0.484718 0.584076 0.078 Uiso 1 1 calc R U . . .
H8BC H 0.129486 0.425054 0.574552 0.078 Uiso 1 1 calc R U . . .
C9B C 0.7249(7) 0.36733(16) 0.51090(13) 0.0367(11) Uani 1 1 d . . . . .
H9BA H 0.796074 0.392274 0.528987 0.055 Uiso 1 1 calc R U . . .
H9BB H 0.812617 0.348680 0.491489 0.055 Uiso 1 1 calc R U . . .
H9BC H 0.659869 0.341916 0.529736 0.055 Uiso 1 1 calc R U . . .
C10B C 0.2783(7) 0.35601(14) 0.51396(12) 0.0294(10) Uani 1 1 d . . . . .
H10A H 0.160547 0.362927 0.530599 0.035 Uiso 1 1 calc R U . . .
H10B H 0.357120 0.331217 0.531063 0.035 Uiso 1 1 calc R U . . .
C11B C 0.2285(7) 0.33133(14) 0.46983(12) 0.0293(11) Uani 1 1 d . . . . .
H11A H 0.145979 0.355892 0.453452 0.035 Uiso 1 1 calc R U . . .
H11B H 0.155498 0.298633 0.474947 0.035 Uiso 1 1 calc R U . . .
C12B C 0.4034(6) 0.31827(13) 0.44177(12) 0.0211(9) Uani 1 1 d . . . . .
C13B C 0.5304(6) 0.36898(13) 0.43903(11) 0.0189(9) Uani 1 1 d . . . . .
H13B H 0.452507 0.394987 0.422337 0.023 Uiso 1 1 calc R U . . .
C14B C 0.5094(7) 0.27230(13) 0.46440(13) 0.0321(11) Uani 1 1 d . . . . .
H14A H 0.553988 0.283727 0.493178 0.048 Uiso 1 1 calc R U . . .
H14B H 0.618122 0.261736 0.446500 0.048 Uiso 1 1 calc R U . . .
H14C H 0.422931 0.242386 0.467820 0.048 Uiso 1 1 calc R U . . .
C15B C 0.3424(6) 0.30187(13) 0.39368(12) 0.0234(10) Uani 1 1 d . . . . .
C16B C 0.5244(7) 0.29216(14) 0.36595(12) 0.0245(10) Uani 1 1 d . . . . .
H16B H 0.599079 0.264618 0.381691 0.029 Uiso 1 1 calc R U . . .
C17B C 0.6494(7) 0.34107(14) 0.36443(12) 0.0280(10) Uani 1 1 d . . . . .
H17A H 0.765534 0.333361 0.347420 0.034 Uiso 1 1 calc R U . . .
H17B H 0.580372 0.369832 0.349507 0.034 Uiso 1 1 calc R U . . .
C18B C 0.7043(7) 0.35871(14) 0.41019(12) 0.0268(10) Uani 1 1 d . . . . .
H18A H 0.780825 0.391275 0.408207 0.032 Uiso 1 1 calc R U . . .
H18B H 0.783969 0.331241 0.423944 0.032 Uiso 1 1 calc R U . . .
C19B C 0.2195(7) 0.34464(15) 0.37206(12) 0.0305(11) Uani 1 1 d . . . . .
H19A H 0.094110 0.345255 0.385859 0.046 Uiso 1 1 calc R U . . .
H19B H 0.205673 0.336897 0.340885 0.046 Uiso 1 1 calc R U . . .
H19C H 0.280646 0.378992 0.375693 0.046 Uiso 1 1 calc R U . . .
C20B C 0.2222(7) 0.25041(15) 0.39473(13) 0.0349(11) Uani 1 1 d . . . . .
H20A H 0.289966 0.223956 0.412598 0.042 Uiso 1 1 calc R U . . .
H20B H 0.099935 0.257984 0.409339 0.042 Uiso 1 1 calc R U . . .
C21B C 0.1811(8) 0.22646(17) 0.34950(14) 0.0453(14) Uani 1 1 d . . . . .
H21A H 0.112208 0.192768 0.352940 0.054 Uiso 1 1 calc R U . . .
H21B H 0.100186 0.250712 0.332377 0.054 Uiso 1 1 calc R U . . .
C22B C 0.3669(8) 0.21711(16) 0.32560(14) 0.0403(13) Uani 1 1 d . . . . .
C23B C 0.4750(7) 0.26893(15) 0.32102(12) 0.0309(11) Uani 1 1 d . . . . .
H23B H 0.385174 0.294281 0.307047 0.037 Uiso 1 1 calc R U . . .
C24B C 0.3523(9) 0.19936(19) 0.27740(15) 0.0554(16) Uani 1 1 d . . . . .
H24A H 0.327499 0.161112 0.275313 0.067 Uiso 1 1 calc R U . . .
H24B H 0.250178 0.218602 0.261973 0.067 Uiso 1 1 calc R U . . .
C25B C 0.5464(10) 0.2131(2) 0.25872(16) 0.0639(18) Uani 1 1 d . . . . .
H25A H 0.533736 0.224780 0.228019 0.077 Uiso 1 1 calc R U . . .
H25B H 0.630512 0.181972 0.259527 0.077 Uiso 1 1 calc R U . . .
C26B C 0.6317(8) 0.25840(16) 0.28721(13) 0.0385(12) Uani 1 1 d . . . . .
H26B H 0.745594 0.244460 0.302864 0.046 Uiso 1 1 calc R U . . .
C27B C 0.4737(11) 0.17355(19) 0.34851(18) 0.0576(17) Uani 1 1 d . . . . .
H27B H 0.400027 0.143851 0.356662 0.069 Uiso 1 1 calc R U . . .
C28B C 0.6926(9) 0.30447(19) 0.25971(15) 0.0477(14) Uani 1 1 d . . . . .
C29B C 0.5385(13) 0.3373(3) 0.2382(2) 0.102(3) Uani 1 1 d . . . . .
H29A H 0.449397 0.314483 0.223948 0.153 Uiso 1 1 d R U . . .
H29B H 0.594727 0.360443 0.217118 0.153 Uiso 1 1 d R U . . .
H29C H 0.474037 0.357663 0.260058 0.153 Uiso 1 1 d R U . . .
C30B C 0.8723(10) 0.3164(2) 0.25349(16) 0.0656(19) Uani 1 1 d . . . . .
H30A H 0.966549 0.296135 0.266431 0.079 Uiso 1 1 d R U . . .
H30B H 0.905119 0.345155 0.236261 0.079 Uiso 1 1 d R U . . .
O1A O 0.7061(5) 0.91498(10) 0.40464(12) 0.0486(9) Uani 1 1 d . . . . .
H1A H 0.590748 0.923257 0.404261 0.073 Uiso 1 1 calc R U . . .
O2A O 1.2045(8) 0.49398(15) 0.37466(13) 0.0732(12) Uani 1 1 d . . . . .
C1A C 0.9544(8) 0.79814(14) 0.35708(14) 0.0391(12) Uani 1 1 d . . . . .
H1AA H 1.087972 0.794475 0.347543 0.047 Uiso 1 1 calc R U . . .
H1AB H 0.872604 0.792302 0.331254 0.047 Uiso 1 1 calc R U . . .
C2A C 0.9231(8) 0.85447(15) 0.37385(15) 0.0428(13) Uani 1 1 d . . . . .
H2AA H 1.016496 0.862362 0.397074 0.051 Uiso 1 1 calc R U . . .
H2AB H 0.943300 0.879715 0.349684 0.051 Uiso 1 1 calc R U . . .
C3A C 0.7268(8) 0.86087(15) 0.39152(15) 0.0389(12) Uani 1 1 d . . . . .
H3A H 0.635758 0.854262 0.367079 0.047 Uiso 1 1 calc R U . . .
C4A C 0.6765(7) 0.82312(16) 0.42883(13) 0.0362(12) Uani 1 1 d . . . . .
C5A C 0.7120(7) 0.76607(14) 0.41074(12) 0.0293(10) Uani 1 1 d . . . . .
H5A H 0.625290 0.763371 0.385001 0.035 Uiso 1 1 calc R U . . .
C6A C 0.9107(7) 0.75501(14) 0.39167(13) 0.0305(11) Uani 1 1 d . . . . .
C7A C 0.7890(8) 0.83625(18) 0.47101(14) 0.0488(14) Uani 1 1 d . . . . .
H7AA H 0.773001 0.807709 0.492200 0.073 Uiso 1 1 calc R U . . .
H7AB H 0.741067 0.869152 0.483530 0.073 Uiso 1 1 calc R U . . .
H7AC H 0.923831 0.840195 0.463946 0.073 Uiso 1 1 calc R U . . .
C8A C 0.4675(8) 0.83050(17) 0.43913(16) 0.0466(13) Uani 1 1 d . . . . .
H8AA H 0.444078 0.867238 0.447186 0.070 Uiso 1 1 calc R U . . .
H8AB H 0.431806 0.807519 0.463468 0.070 Uiso 1 1 calc R U . . .
H8AC H 0.391632 0.821504 0.413372 0.070 Uiso 1 1 calc R U . . .
C9A C 1.0685(7) 0.75569(17) 0.42616(15) 0.0446(13) Uani 1 1 d . . . . .
H9AA H 1.177646 0.735567 0.415473 0.067 Uiso 1 1 calc R U . . .
H9AB H 1.021556 0.739851 0.453249 0.067 Uiso 1 1 calc R U . . .
H9AC H 1.107211 0.792096 0.431778 0.067 Uiso 1 1 calc R U . . .
C10A C 0.6501(8) 0.72117(15) 0.44042(13) 0.0374(12) Uani 1 1 d . . . . .
H10C H 0.524300 0.729416 0.453062 0.045 Uiso 1 1 calc R U . . .
H10D H 0.741654 0.717592 0.464753 0.045 Uiso 1 1 calc R U . . .
C11A C 0.6387(8) 0.66922(15) 0.41550(13) 0.0379(12) Uani 1 1 d . . . . .
H11C H 0.537892 0.672146 0.393114 0.046 Uiso 1 1 calc R U . . .
H11D H 0.600686 0.641135 0.436112 0.046 Uiso 1 1 calc R U . . .
C12A C 0.8236(7) 0.65272(14) 0.39300(12) 0.0287(11) Uani 1 1 d . . . . .
C13A C 0.9017(7) 0.70093(14) 0.36656(12) 0.0283(10) Uani 1 1 d . . . . .
H13A H 0.805963 0.706722 0.342946 0.034 Uiso 1 1 calc R U . . .
C14A C 0.9628(8) 0.63492(17) 0.42915(13) 0.0440(13) Uani 1 1 d . . . . .
H14D H 0.916316 0.602329 0.442468 0.066 Uiso 1 1 calc R U . . .
H14E H 0.971917 0.662385 0.451503 0.066 Uiso 1 1 calc R U . . .
H14F H 1.088311 0.628783 0.416365 0.066 Uiso 1 1 calc R U . . .
C15A C 0.7887(7) 0.60536(14) 0.35939(12) 0.0273(10) Uani 1 1 d . . . . .
C16A C 0.9810(7) 0.59309(14) 0.33546(12) 0.0293(11) Uani 1 1 d . . . . .
H16A H 1.075236 0.584653 0.358848 0.035 Uiso 1 1 calc R U . . .
C17A C 1.0574(7) 0.64106(14) 0.31161(13) 0.0340(11) Uani 1 1 d . . . . .
H17C H 1.180201 0.632099 0.297815 0.041 Uiso 1 1 calc R U . . .
H17D H 0.967720 0.651130 0.288173 0.041 Uiso 1 1 calc R U . . .
C18A C 1.0850(7) 0.68735(15) 0.34229(14) 0.0370(12) Uani 1 1 d . . . . .
H18C H 1.127494 0.718338 0.325330 0.044 Uiso 1 1 calc R U . . .
H18D H 1.185353 0.678726 0.363743 0.044 Uiso 1 1 calc R U . . .
C19A C 0.6326(7) 0.61934(16) 0.32625(13) 0.0358(12) Uani 1 1 d . . . . .
H19D H 0.647079 0.656069 0.317132 0.054 Uiso 1 1 calc R U . . .
H19E H 0.507813 0.614526 0.339803 0.054 Uiso 1 1 calc R U . . .
H19F H 0.643353 0.596321 0.300704 0.054 Uiso 1 1 calc R U . . .
C20A C 0.7195(8) 0.55494(14) 0.38364(13) 0.0369(12) Uani 1 1 d . . . . .
H20C H 0.805295 0.548083 0.408589 0.044 Uiso 1 1 calc R U . . .
H20D H 0.591168 0.561567 0.395559 0.044 Uiso 1 1 calc R U . . .
C21A C 0.7123(8) 0.50561(16) 0.35472(15) 0.0442(13) Uani 1 1 d . . . . .
H21C H 0.674093 0.474856 0.372490 0.053 Uiso 1 1 calc R U . . .
H21D H 0.616917 0.510502 0.331350 0.053 Uiso 1 1 calc R U . . .
C22A C 0.9071(8) 0.49558(16) 0.33440(15) 0.0433(14) Uani 1 1 d . . . . .
C23A C 0.9655(8) 0.54405(15) 0.30703(13) 0.0373(13) Uani 1 1 d . . . . .
H23A H 0.860658 0.550604 0.285731 0.045 Uiso 1 1 calc R U . . .
C24A C 0.9210(10) 0.45145(17) 0.30064(17) 0.0624(18) Uani 1 1 d . . . . .
H24C H 0.933803 0.416812 0.315114 0.075 Uiso 1 1 calc R U . . .
H24D H 0.807340 0.450890 0.281665 0.075 Uiso 1 1 calc R U . . .
C25A C 1.0987(10) 0.46448(18) 0.27423(18) 0.071(2) Uani 1 1 d . . . . .
H25C H 1.078247 0.456313 0.242976 0.085 Uiso 1 1 calc R U . . .
H25D H 1.207952 0.443638 0.284852 0.085 Uiso 1 1 calc R U . . .
C26A C 1.1373(9) 0.52475(15) 0.28045(14) 0.0455(14) Uani 1 1 d . . . . .
H26A H 1.253092 0.528673 0.299047 0.055 Uiso 1 1 calc R U . . .
C27A C 1.0449(10) 0.48099(18) 0.3703(2) 0.0532(15) Uani 1 1 d . . . . .
H27A H 0.996349 0.458340 0.392322 0.064 Uiso 1 1 calc R U . . .
C28A C 1.1755(12) 0.55124(19) 0.23741(16) 0.065(2) Uani 1 1 d . . . . .
C29A C 1.0303(13) 0.5734(3) 0.21256(18) 0.102(3) Uani 1 1 d . . . . .
H29D H 0.945425 0.546190 0.202977 0.153 Uiso 1 1 d R U . . .
H29E H 1.083945 0.590760 0.187627 0.153 Uiso 1 1 d R U . . .
H29F H 0.961765 0.598440 0.229917 0.153 Uiso 1 1 d R U . . .
C30A C 1.3660(14) 0.5520(3) 0.2222(2) 0.115(3) Uani 1 1 d . . . . .
H30C H 1.460833 0.537045 0.239230 0.138 Uiso 1 1 d R U . . .
H30D H 1.396633 0.567885 0.195720 0.138 Uiso 1 1 d R U . . .

loop_
_atom_site_aniso_label
_atom_site_aniso_U_11
_atom_site_aniso_U_22
_atom_site_aniso_U_33
_atom_site_aniso_U_23
_atom_site_aniso_U_13
_atom_site_aniso_U_12
O1 0.048(3) 0.081(2) 0.079(3) -0.008(2) -0.006(2) -0.012(2)
C1 0.143(10) 0.130(6) 0.086(5) 0.018(5) -0.024(6) -0.040(7)
O1B 0.033(2) 0.0523(19) 0.0578(19) -0.0338(16) 0.005(2) -0.0053(18)
O2B 0.095(4) 0.050(2) 0.096(3) -0.005(2) -0.007(3) 0.019(3)
C1B 0.031(3) 0.033(2) 0.031(2) -0.0092(18) 0.009(2) -0.010(2)
C2B 0.038(3) 0.034(2) 0.040(2) -0.011(2) 0.009(3) -0.012(2)
C3B 0.032(3) 0.031(2) 0.042(2) -0.0154(19) -0.002(3) 0.001(2)
C4B 0.030(3) 0.038(2) 0.034(2) -0.0095(19) 0.007(2) -0.006(2)
C5B 0.022(3) 0.0248(19) 0.0214(19) -0.0022(16) 0.001(2) -0.0004(19)
C6B 0.017(3) 0.0249(19) 0.0247(19) -0.0008(16) 0.000(2) -0.0015(19)
C7B 0.062(4) 0.052(3) 0.025(2) -0.006(2) 0.005(3) -0.015(3)
C8B 0.042(4) 0.050(3) 0.064(3) -0.031(3) 0.021(3) -0.012(3)
C9B 0.032(3) 0.045(2) 0.034(2) -0.008(2) -0.005(2) 0.005(2)
C10B 0.030(3) 0.032(2) 0.027(2) -0.0030(18) 0.007(2) -0.003(2)
C11B 0.029(3) 0.025(2) 0.034(2) 0.0001(17) 0.009(2) -0.009(2)
C12B 0.018(3) 0.0173(18) 0.0281(19) 0.0015(16) 0.003(2) 0.0036(18)
C13B 0.014(2) 0.0180(18) 0.0247(18) 0.0013(15) 0.001(2) 0.0032(18)
C14B 0.037(3) 0.0222(19) 0.037(2) 0.0025(17) -0.001(2) -0.002(2)
C15B 0.022(3) 0.0204(18) 0.028(2) -0.0006(16) 0.000(2) -0.0009(18)
C16B 0.024(3) 0.0245(19) 0.0253(19) -0.0041(16) -0.003(2) 0.0000(19)
C17B 0.025(3) 0.031(2) 0.028(2) -0.0038(17) 0.010(2) -0.001(2)
C18B 0.022(3) 0.0255(19) 0.033(2) -0.0056(17) 0.004(2) -0.008(2)
C19B 0.023(3) 0.037(2) 0.031(2) -0.0062(18) 0.005(2) 0.002(2)
C20B 0.031(3) 0.036(2) 0.038(2) -0.0068(19) 0.006(2) -0.010(2)
C21B 0.049(4) 0.041(2) 0.046(3) -0.015(2) 0.005(3) -0.026(3)
C22B 0.045(4) 0.036(2) 0.040(2) -0.015(2) 0.006(3) -0.012(2)
C23B 0.034(3) 0.029(2) 0.030(2) -0.0083(17) 0.002(2) 0.000(2)
C24B 0.063(5) 0.052(3) 0.051(3) -0.026(2) 0.014(3) -0.020(3)
C25B 0.081(5) 0.060(3) 0.051(3) -0.030(3) 0.018(3) -0.023(3)
C26B 0.040(3) 0.043(2) 0.032(2) -0.013(2) 0.003(3) 0.000(2)
C27B 0.078(5) 0.031(3) 0.064(3) -0.014(2) 0.009(4) -0.001(3)
C28B 0.056(4) 0.055(3) 0.032(2) -0.012(2) 0.016(3) -0.008(3)
C29B 0.120(8) 0.116(5) 0.070(4) 0.042(4) 0.013(5) -0.006(5)
C30B 0.082(6) 0.068(4) 0.047(3) -0.012(3) 0.024(4) -0.022(4)
O1A 0.039(2) 0.0324(15) 0.074(2) -0.0154(16) 0.007(2) -0.0022(16)
O2A 0.069(4) 0.069(2) 0.082(3) 0.025(2) 0.002(3) 0.005(3)
C1A 0.040(3) 0.031(2) 0.047(3) -0.006(2) 0.017(3) -0.002(2)
C2A 0.047(4) 0.029(2) 0.053(3) -0.003(2) 0.010(3) -0.006(2)
C3A 0.038(3) 0.032(2) 0.047(3) -0.009(2) 0.000(3) -0.002(2)
C4A 0.028(3) 0.044(2) 0.037(2) -0.012(2) 0.003(2) -0.003(2)
C5A 0.027(3) 0.036(2) 0.025(2) -0.0053(18) -0.002(2) -0.007(2)
C6A 0.031(3) 0.029(2) 0.032(2) -0.0056(18) 0.002(2) -0.005(2)
C7A 0.046(4) 0.054(3) 0.046(3) -0.019(2) 0.006(3) -0.003(3)
C8A 0.036(4) 0.046(3) 0.058(3) -0.010(2) 0.015(3) -0.006(3)
C9A 0.035(3) 0.042(3) 0.057(3) -0.012(2) -0.002(3) -0.006(2)
C10A 0.037(3) 0.045(2) 0.031(2) 0.000(2) 0.005(2) -0.007(2)
C11A 0.043(4) 0.039(2) 0.032(2) 0.004(2) 0.008(3) -0.009(2)
C12A 0.031(3) 0.031(2) 0.0245(19) 0.0081(17) -0.004(2) -0.002(2)
C13A 0.027(3) 0.029(2) 0.028(2) 0.0021(17) 0.001(2) -0.003(2)
C14A 0.055(4) 0.045(3) 0.032(2) 0.004(2) -0.007(3) -0.003(3)
C15A 0.028(3) 0.0269(19) 0.027(2) 0.0040(17) 0.000(2) -0.002(2)
C16A 0.032(3) 0.029(2) 0.027(2) 0.0041(17) 0.003(2) -0.003(2)
C17A 0.038(3) 0.031(2) 0.032(2) 0.0066(18) 0.008(2) 0.001(2)
C18A 0.038(3) 0.031(2) 0.043(2) -0.0013(19) 0.011(3) -0.009(2)
C19A 0.037(3) 0.039(2) 0.032(2) -0.0001(19) -0.005(2) -0.001(2)
C20A 0.042(3) 0.032(2) 0.037(2) 0.0072(19) 0.007(2) -0.004(2)
C21A 0.050(4) 0.031(2) 0.052(3) 0.005(2) 0.006(3) -0.010(2)
C22A 0.052(4) 0.030(2) 0.048(3) 0.003(2) 0.013(3) -0.010(3)
C23A 0.050(4) 0.032(2) 0.031(2) 0.0035(18) 0.002(3) -0.005(2)
C24A 0.081(5) 0.033(2) 0.073(3) -0.009(2) 0.027(4) -0.007(3)
C25A 0.100(6) 0.038(3) 0.074(4) -0.006(3) 0.033(4) -0.003(3)
C26A 0.062(4) 0.034(2) 0.040(3) -0.005(2) 0.015(3) -0.007(3)
C27A 0.043(4) 0.033(3) 0.083(4) 0.018(3) 0.016(4) 0.002(3)
C28A 0.116(7) 0.043(3) 0.035(3) -0.011(2) 0.017(4) -0.005(4)
C29A 0.149(9) 0.117(5) 0.040(3) -0.001(3) -0.003(5) -0.016(6)
C30A 0.145(9) 0.109(5) 0.091(5) 0.037(4) 0.070(6) -0.001(6)

loop_
_atom_type_symbol
_atom_type_description
_atom_type_scat_dispersion_real
_atom_type_scat_dispersion_imag
_atom_type_scat_source
C C 0.0033 0.0016 'International Tables Vol C Tables 4.2.6.8 and 6.1.1.4'
H H 0.0000 0.0000 'International Tables Vol C Tables 4.2.6.8 and 6.1.1.4'
O O 0.0106 0.0060 'International Tables Vol C Tables 4.2.6.8 and 6.1.1.4'

loop_
_geom_angle_atom_site_label_1
_geom_angle_atom_site_label_2
_geom_angle_atom_site_label_3
_geom_angle
_geom_angle_site_symmetry_1
_geom_angle_site_symmetry_3
_geom_angle_publ_flag
C1 O1 H1 109.5 . . ?
O1 C1 H1C 109.5 . . ?
O1 C1 H1D 109.5 . . ?
O1 C1 H1E 109.5 . . ?
H1C C1 H1D 109.5 . . ?
H1C C1 H1E 109.5 . . ?
H1D C1 H1E 109.5 . . ?
C3B O1B H1B 109.5 . . ?
H1BA C1B H1BB 107.7 . . ?
C2B C1B H1BA 108.9 . . ?
C2B C1B H1BB 108.9 . . ?
C2B C1B C6B 113.3(3) . . ?
C6B C1B H1BA 108.9 . . ?
C6B C1B H1BB 108.9 . . ?
C1B C2B H2BA 109.3 . . ?
C1B C2B H2BB 109.3 . . ?
H2BA C2B H2BB 107.9 . . ?
C3B C2B C1B 111.7(4) . . ?
C3B C2B H2BA 109.3 . . ?
C3B C2B H2BB 109.3 . . ?
O1B C3B C2B 106.4(4) . . ?
O1B C3B H3B 108.0 . . ?
O1B C3B C4B 111.9(3) . . ?
C2B C3B H3B 108.0 . . ?
C2B C3B C4B 114.2(3) . . ?
C4B C3B H3B 108.0 . . ?
C3B C4B C5B 106.8(3) . . ?
C7B C4B C3B 110.7(4) . . ?
C7B C4B C5B 114.0(3) . . ?
C8B C4B C3B 108.3(4) . . ?
C8B C4B C5B 109.1(4) . . ?
C8B C4B C7B 107.8(4) . . ?
C4B C5B H5B 104.2 . . ?
C6B C5B C4B 117.2(4) . . ?
C6B C5B H5B 104.2 . . ?
C10B C5B C4B 114.8(3) . . ?
C10B C5B H5B 104.2 . . ?
C10B C5B C6B 110.6(3) . . ?
C1B C6B C5B 106.6(3) . . ?
C1B C6B C13B 107.4(3) . . ?
C5B C6B C13B 107.3(3) . . ?
C9B C6B C1B 108.0(4) . . ?
C9B C6B C5B 114.2(3) . . ?
C9B C6B C13B 112.9(3) . . ?
C4B C7B H7BA 109.5 . . ?
C4B C7B H7BB 109.5 . . ?
C4B C7B H7BC 109.5 . . ?
H7BA C7B H7BB 109.5 . . ?
H7BA C7B H7BC 109.5 . . ?
H7BB C7B H7BC 109.5 . . ?
C4B C8B H8BA 109.5 . . ?
C4B C8B H8BB 109.5 . . ?
C4B C8B H8BC 109.5 . . ?
H8BA C8B H8BB 109.5 . . ?
H8BA C8B H8BC 109.5 . . ?
H8BB C8B H8BC 109.5 . . ?
C6B C9B H9BA 109.5 . . ?
C6B C9B H9BB 109.5 . . ?
C6B C9B H9BC 109.5 . . ?
H9BA C9B H9BB 109.5 . . ?
H9BA C9B H9BC 109.5 . . ?
H9BB C9B H9BC 109.5 . . ?
C5B C10B H10A 109.6 . . ?
C5B C10B H10B 109.6 . . ?
C5B C10B C11B 110.4(3) . . ?
H10A C10B H10B 108.1 . . ?
C11B C10B H10A 109.6 . . ?
C11B C10B H10B 109.6 . . ?
C10B C11B H11A 108.9 . . ?
C10B C11B H11B 108.9 . . ?
C10B C11B C12B 113.4(4) . . ?
H11A C11B H11B 107.7 . . ?
C12B C11B H11A 108.9 . . ?
C12B C11B H11B 108.9 . . ?
C11B C12B C13B 108.0(3) . . ?
C11B C12B C14B 107.4(3) . . ?
C11B C12B C15B 110.9(3) . . ?
C13B C12B C15B 108.6(3) . . ?
C14B C12B C13B 111.6(4) . . ?
C14B C12B C15B 110.3(3) . . ?
C6B C13B H13B 104.9 . . ?
C12B C13B C6B 116.7(3) . . ?
C12B C13B H13B 104.9 . . ?
C18B C13B C6B 113.9(3) . . ?
C18B C13B C12B 110.3(3) . . ?
C18B C13B H13B 104.9 . . ?
C12B C14B H14A 109.5 . . ?
C12B C14B H14B 109.5 . . ?
C12B C14B H14C 109.5 . . ?
H14A C14B H14B 109.5 . . ?
H14A C14B H14C 109.5 . . ?
H14B C14B H14C 109.5 . . ?
C16B C15B C12B 108.9(3) . . ?
C16B C15B C20B 109.0(3) . . ?
C19B C15B C12B 111.4(3) . . ?
C19B C15B C16B 109.9(3) . . ?
C19B C15B C20B 107.2(4) . . ?
C20B C15B C12B 110.4(3) . . ?
C15B C16B H16B 106.4 . . ?
C17B C16B C15B 111.3(3) . . ?
C17B C16B H16B 106.4 . . ?
C17B C16B C23B 114.6(3) . . ?
C23B C16B C15B 111.3(4) . . ?
C23B C16B H16B 106.4 . . ?
C16B C17B H17A 109.4 . . ?
C16B C17B H17B 109.4 . . ?
H17A C17B H17B 108.0 . . ?
C18B C17B C16B 111.0(3) . . ?
C18B C17B H17A 109.4 . . ?
C18B C17B H17B 109.4 . . ?
C13B C18B H18A 109.2 . . ?
C13B C18B H18B 109.2 . . ?
C17B C18B C13B 112.2(4) . . ?
C17B C18B H18A 109.2 . . ?
C17B C18B H18B 109.2 . . ?
H18A C18B H18B 107.9 . . ?
C15B C19B H19A 109.5 . . ?
C15B C19B H19B 109.5 . . ?
C15B C19B H19C 109.5 . . ?
H19A C19B H19B 109.5 . . ?
H19A C19B H19C 109.5 . . ?
H19B C19B H19C 109.5 . . ?
C15B C20B H20A 108.6 . . ?
C15B C20B H20B 108.6 . . ?
H20A C20B H20B 107.6 . . ?
C21B C20B C15B 114.5(3) . . ?
C21B C20B H20A 108.6 . . ?
C21B C20B H20B 108.6 . . ?
C20B C21B H21A 109.8 . . ?
C20B C21B H21B 109.8 . . ?
H21A C21B H21B 108.2 . . ?
C22B C21B C20B 109.4(4) . . ?
C22B C21B H21A 109.8 . . ?
C22B C21B H21B 109.8 . . ?
C21B C22B C23B 109.8(3) . . ?
C21B C22B C24B 116.6(5) . . ?
C23B C22B C24B 101.4(3) . . ?
C27B C22B C21B 108.7(4) . . ?
C27B C22B C23B 115.2(5) . . ?
C27B C22B C24B 105.2(4) . . ?
C16B C23B H23B 106.2 . . ?
C22B C23B C16B 111.2(3) . . ?
C22B C23B H23B 106.2 . . ?
C22B C23B C26B 105.7(3) . . ?
C26B C23B C16B 120.5(4) . . ?
C26B C23B H23B 106.2 . . ?
C22B C24B H24A 111.1 . . ?
C22B C24B H24B 111.1 . . ?
H24A C24B H24B 109.1 . . ?
C25B C24B C22B 103.4(4) . . ?
C25B C24B H24A 111.1 . . ?
C25B C24B H24B 111.1 . . ?
C24B C25B H25A 110.2 . . ?
C24B C25B H25B 110.2 . . ?
C24B C25B C26B 107.7(4) . . ?
H25A C25B H25B 108.5 . . ?
C26B C25B H25A 110.2 . . ?
C26B C25B H25B 110.2 . . ?
C23B C26B C25B 103.2(4) . . ?
C23B C26B H26B 108.4 . . ?
C25B C26B H26B 108.4 . . ?
C28B C26B C23B 116.5(4) . . ?
C28B C26B C25B 111.7(4) . . ?
C28B C26B H26B 108.4 . . ?
O2B C27B C22B 128.9(6) . . ?
O2B C27B H27B 115.6 . . ?
C22B C27B H27B 115.6 . . ?
C26B C28B C29B 117.8(5) . . ?
C30B C28B C26B 122.4(6) . . ?
C30B C28B C29B 119.9(6) . . ?
C28B C29B H29A 109.5 . . ?
C28B C29B H29B 109.5 . . ?
C28B C29B H29C 109.5 . . ?
H29A C29B H29B 109.4 . . ?
H29A C29B H29C 109.5 . . ?
H29B C29B H29C 109.5 . . ?
C28B C30B H30A 119.8 . . ?
C28B C30B H30B 120.2 . . ?
H30A C30B H30B 120.0 . . ?
C3A O1A H1A 109.5 . . ?
H1AA C1A H1AB 107.7 . . ?
C2A C1A H1AA 108.8 . . ?
C2A C1A H1AB 108.8 . . ?
C2A C1A C6A 113.6(3) . . ?
C6A C1A H1AA 108.8 . . ?
C6A C1A H1AB 108.8 . . ?
C1A C2A H2AA 109.5 . . ?
C1A C2A H2AB 109.5 . . ?
H2AA C2A H2AB 108.1 . . ?
C3A C2A C1A 110.8(4) . . ?
C3A C2A H2AA 109.5 . . ?
C3A C2A H2AB 109.5 . . ?
O1A C3A C2A 107.4(4) . . ?
O1A C3A H3A 107.7 . . ?
O1A C3A C4A 111.5(4) . . ?
C2A C3A H3A 107.7 . . ?
C2A C3A C4A 114.5(4) . . ?
C4A C3A H3A 107.7 . . ?
C3A C4A C5A 106.1(3) . . ?
C3A C4A C7A 111.6(4) . . ?
C7A C4A C5A 114.2(4) . . ?
C8A C4A C3A 107.5(4) . . ?
C8A C4A C5A 110.0(4) . . ?
C8A C4A C7A 107.2(4) . . ?
C4A C5A H5A 104.1 . . ?
C6A C5A C4A 116.5(4) . . ?
C6A C5A H5A 104.1 . . ?
C10A C5A C4A 115.8(3) . . ?
C10A C5A H5A 104.1 . . ?
C10A C5A C6A 110.5(4) . . ?
C1A C6A C13A 106.9(3) . . ?
C5A C6A C1A 108.0(3) . . ?
C5A C6A C13A 107.9(3) . . ?
C9A C6A C1A 108.5(4) . . ?
C9A C6A C5A 113.3(3) . . ?
C9A C6A C13A 112.0(3) . . ?
C4A C7A H7AA 109.5 . . ?
C4A C7A H7AB 109.5 . . ?
C4A C7A H7AC 109.5 . . ?
H7AA C7A H7AB 109.5 . . ?
H7AA C7A H7AC 109.5 . . ?
H7AB C7A H7AC 109.5 . . ?
C4A C8A H8AA 109.5 . . ?
C4A C8A H8AB 109.5 . . ?
C4A C8A H8AC 109.5 . . ?
H8AA C8A H8AB 109.5 . . ?
H8AA C8A H8AC 109.5 . . ?
H8AB C8A H8AC 109.5 . . ?
C6A C9A H9AA 109.5 . . ?
C6A C9A H9AB 109.5 . . ?
C6A C9A H9AC 109.5 . . ?
H9AA C9A H9AB 109.5 . . ?
H9AA C9A H9AC 109.5 . . ?
H9AB C9A H9AC 109.5 . . ?
C5A C10A H10C 109.3 . . ?
C5A C10A H10D 109.3 . . ?
C5A C10A C11A 111.4(3) . . ?
H10C C10A H10D 108.0 . . ?
C11A C10A H10C 109.3 . . ?
C11A C10A H10D 109.3 . . ?
C10A C11A H11C 108.6 . . ?
C10A C11A H11D 108.6 . . ?
C10A C11A C12A 114.6(4) . . ?
H11C C11A H11D 107.6 . . ?
C12A C11A H11C 108.6 . . ?
C12A C11A H11D 108.6 . . ?
C11A C12A C13A 108.5(3) . . ?
C11A C12A C14A 107.3(3) . . ?
C11A C12A C15A 111.3(4) . . ?
C13A C12A C15A 108.0(3) . . ?
C14A C12A C13A 112.1(4) . . ?
C14A C12A C15A 109.7(3) . . ?
C6A C13A H13A 104.6 . . ?
C12A C13A C6A 116.3(3) . . ?
C12A C13A H13A 104.6 . . ?
C18A C13A C6A 113.6(3) . . ?
C18A C13A C12A 111.8(3) . . ?
C18A C13A H13A 104.6 . . ?
C12A C14A H14D 109.5 . . ?
C12A C14A H14E 109.5 . . ?
C12A C14A H14F 109.5 . . ?
H14D C14A H14E 109.5 . . ?
H14D C14A H14F 109.5 . . ?
H14E C14A H14F 109.5 . . ?
C16A C15A C12A 108.4(3) . . ?
C19A C15A C12A 111.1(3) . . ?
C19A C15A C16A 110.8(3) . . ?
C19A C15A C20A 106.3(4) . . ?
C20A C15A C12A 111.1(3) . . ?
C20A C15A C16A 109.2(3) . . ?
C15A C16A H16A 106.3 . . ?
C17A C16A C15A 111.7(3) . . ?
C17A C16A H16A 106.3 . . ?
C17A C16A C23A 114.0(3) . . ?
C23A C16A C15A 111.5(4) . . ?
C23A C16A H16A 106.3 . . ?
C16A C17A H17C 109.3 . . ?
C16A C17A H17D 109.3 . . ?
H17C C17A H17D 107.9 . . ?
C18A C17A C16A 111.7(3) . . ?
C18A C17A H17C 109.3 . . ?
C18A C17A H17D 109.3 . . ?
C13A C18A H18C 109.3 . . ?
C13A C18A H18D 109.3 . . ?
C17A C18A C13A 111.5(4) . . ?
C17A C18A H18C 109.3 . . ?
C17A C18A H18D 109.3 . . ?
H18C C18A H18D 108.0 . . ?
C15A C19A H19D 109.5 . . ?
C15A C19A H19E 109.5 . . ?
C15A C19A H19F 109.5 . . ?
H19D C19A H19E 109.5 . . ?
H19D C19A H19F 109.5 . . ?
H19E C19A H19F 109.5 . . ?
C15A C20A H20C 108.8 . . ?
C15A C20A H20D 108.8 . . ?
H20C C20A H20D 107.6 . . ?
C21A C20A C15A 114.0(3) . . ?
C21A C20A H20C 108.8 . . ?
C21A C20A H20D 108.8 . . ?
C20A C21A H21C 109.7 . . ?
C20A C21A H21D 109.7 . . ?
H21C C21A H21D 108.2 . . ?
C22A C21A C20A 110.0(4) . . ?
C22A C21A H21C 109.7 . . ?
C22A C21A H21D 109.7 . . ?
C21A C22A C23A 109.1(4) . . ?
C21A C22A C24A 117.1(5) . . ?
C24A C22A C23A 101.6(3) . . ?
C27A C22A C21A 108.7(4) . . ?
C27A C22A C23A 114.7(4) . . ?
C27A C22A C24A 105.7(4) . . ?
C16A C23A C22A 111.2(3) . . ?
C16A C23A H23A 106.8 . . ?
C16A C23A C26A 120.4(4) . . ?
C22A C23A H23A 106.8 . . ?
C26A C23A C22A 104.0(3) . . ?
C26A C23A H23A 106.8 . . ?
C22A C24A H24C 110.8 . . ?
C22A C24A H24D 110.8 . . ?
H24C C24A H24D 108.9 . . ?
C25A C24A C22A 104.6(4) . . ?
C25A C24A H24C 110.8 . . ?
C25A C24A H24D 110.8 . . ?
C24A C25A H25C 110.3 . . ?
C24A C25A H25D 110.3 . . ?
C24A C25A C26A 106.9(4) . . ?
H25C C25A H25D 108.6 . . ?
C26A C25A H25C 110.3 . . ?
C26A C25A H25D 110.3 . . ?
C23A C26A C25A 103.8(4) . . ?
C23A C26A H26A 108.0 . . ?
C25A C26A H26A 108.0 . . ?
C28A C26A C23A 117.5(5) . . ?
C28A C26A C25A 111.2(4) . . ?
C28A C26A H26A 108.0 . . ?
O2A C27A C22A 128.7(5) . . ?
O2A C27A H27A 115.7 . . ?
C22A C27A H27A 115.7 . . ?
C29A C28A C26A 121.8(7) . . ?
C29A C28A C30A 120.6(6) . . ?
C30A C28A C26A 117.6(7) . . ?
C28A C29A H29D 109.5 . . ?
C28A C29A H29E 109.3 . . ?
C28A C29A H29F 109.6 . . ?
H29D C29A H29E 109.5 . . ?
H29D C29A H29F 109.5 . . ?
H29E C29A H29F 109.4 . . ?
C28A C30A H30C 119.2 . . ?
C28A C30A H30D 120.7 . . ?
H30C C30A H30D 120.0 . . ?

loop_
_geom_bond_atom_site_label_1
_geom_bond_atom_site_label_2
_geom_bond_distance
_geom_bond_site_symmetry_2
_geom_bond_publ_flag
O1 H1 0.8400 . ?
O1 C1 1.369(7) . ?
C1 H1C 0.9800 . ?
C1 H1D 0.9800 . ?
C1 H1E 0.9800 . ?
O1B H1B 0.8400 . ?
O1B C3B 1.454(5) . ?
O2B C27B 1.179(7) . ?
C1B H1BA 0.9900 . ?
C1B H1BB 0.9900 . ?
C1B C2B 1.527(5) . ?
C1B C6B 1.555(5) . ?
C2B H2BA 0.9900 . ?
C2B H2BB 0.9900 . ?
C2B C3B 1.505(7) . ?
C3B H3B 1.0000 . ?
C3B C4B 1.543(6) . ?
C4B C5B 1.560(5) . ?
C4B C7B 1.541(6) . ?
C4B C8B 1.533(7) . ?
C5B H5B 1.0000 . ?
C5B C6B 1.556(6) . ?
C5B C10B 1.529(5) . ?
C6B C9B 1.535(6) . ?
C6B C13B 1.576(5) . ?
C7B H7BA 0.9800 . ?
C7B H7BB 0.9800 . ?
C7B H7BC 0.9800 . ?
C8B H8BA 0.9800 . ?
C8B H8BB 0.9800 . ?
C8B H8BC 0.9800 . ?
C9B H9BA 0.9800 . ?
C9B H9BB 0.9800 . ?
C9B H9BC 0.9800 . ?
C10B H10A 0.9900 . ?
C10B H10B 0.9900 . ?
C10B C11B 1.531(5) . ?
C11B H11A 0.9900 . ?
C11B H11B 0.9900 . ?
C11B C12B 1.539(6) . ?
C12B C13B 1.572(5) . ?
C12B C14B 1.550(5) . ?
C12B C15B 1.590(5) . ?
C13B H13B 1.0000 . ?
C13B C18B 1.533(6) . ?
C14B H14A 0.9800 . ?
C14B H14B 0.9800 . ?
C14B H14C 0.9800 . ?
C15B C16B 1.558(6) . ?
C15B C19B 1.540(6) . ?
C15B C20B 1.559(5) . ?
C16B H16B 1.0000 . ?
C16B C17B 1.525(5) . ?
C16B C23B 1.537(5) . ?
C17B H17A 0.9900 . ?
C17B H17B 0.9900 . ?
C17B C18B 1.522(5) . ?
C18B H18A 0.9900 . ?
C18B H18B 0.9900 . ?
C19B H19A 0.9800 . ?
C19B H19B 0.9800 . ?
C19B H19C 0.9800 . ?
C20B H20A 0.9900 . ?
C20B H20B 0.9900 . ?
C20B C21B 1.541(5) . ?
C21B H21A 0.9900 . ?
C21B H21B 0.9900 . ?
C21B C22B 1.519(7) . ?
C22B C23B 1.529(6) . ?
C22B C24B 1.547(6) . ?
C22B C27B 1.512(8) . ?
C23B H23B 1.0000 . ?
C23B C26B 1.537(6) . ?
C24B H24A 0.9900 . ?
C24B H24B 0.9900 . ?
C24B C25B 1.524(8) . ?
C25B H25A 0.9900 . ?
C25B H25B 0.9900 . ?
C25B C26B 1.564(6) . ?
C26B H26B 1.0000 . ?
C26B C28B 1.505(6) . ?
C27B H27B 0.9500 . ?
C28B C29B 1.519(9) . ?
C28B C30B 1.317(8) . ?
C29B H29A 0.9603 . ?
C29B H29B 0.9603 . ?
C29B H29C 0.9600 . ?
C30B H30A 0.9300 . ?
C30B H30B 0.9299 . ?
O1A H1A 0.8400 . ?
O1A C3A 1.440(5) . ?
O2A C27A 1.180(7) . ?
C1A H1AA 0.9900 . ?
C1A H1AB 0.9900 . ?
C1A C2A 1.537(5) . ?
C1A C6A 1.556(5) . ?
C2A H2AA 0.9900 . ?
C2A H2AB 0.9900 . ?
C2A C3A 1.494(7) . ?
C3A H3A 1.0000 . ?
C3A C4A 1.534(6) . ?
C4A C5A 1.573(5) . ?
C4A C7A 1.552(6) . ?
C4A C8A 1.518(7) . ?
C5A H5A 1.0000 . ?
C5A C6A 1.543(6) . ?
C5A C10A 1.523(5) . ?
C6A C9A 1.534(6) . ?
C6A C13A 1.577(5) . ?
C7A H7AA 0.9800 . ?
C7A H7AB 0.9800 . ?
C7A H7AC 0.9800 . ?
C8A H8AA 0.9800 . ?
C8A H8AB 0.9800 . ?
C8A H8AC 0.9800 . ?
C9A H9AA 0.9800 . ?
C9A H9AB 0.9800 . ?
C9A H9AC 0.9800 . ?
C10A H10C 0.9900 . ?
C10A H10D 0.9900 . ?
C10A C11A 1.527(5) . ?
C11A H11C 0.9900 . ?
C11A H11D 0.9900 . ?
C11A C12A 1.533(6) . ?
C12A C13A 1.569(5) . ?
C12A C14A 1.547(6) . ?
C12A C15A 1.603(5) . ?
C13A H13A 1.0000 . ?
C13A C18A 1.530(6) . ?
C14A H14D 0.9800 . ?
C14A H14E 0.9800 . ?
C14A H14F 0.9800 . ?
C15A C16A 1.572(6) . ?
C15A C19A 1.539(6) . ?
C15A C20A 1.560(5) . ?
C16A H16A 1.0000 . ?
C16A C17A 1.520(5) . ?
C16A C23A 1.525(5) . ?
C17A H17C 0.9900 . ?
C17A H17D 0.9900 . ?
C17A C18A 1.519(5) . ?
C18A H18C 0.9900 . ?
C18A H18D 0.9900 . ?
C19A H19D 0.9800 . ?
C19A H19E 0.9800 . ?
C19A H19F 0.9800 . ?
C20A H20C 0.9900 . ?
C20A H20D 0.9900 . ?
C20A C21A 1.536(6) . ?
C21A H21C 0.9900 . ?
C21A H21D 0.9900 . ?
C21A C22A 1.529(7) . ?
C22A C23A 1.546(6) . ?
C22A C24A 1.529(6) . ?
C22A C27A 1.514(8) . ?
C23A H23A 1.0000 . ?
C23A C26A 1.539(7) . ?
C24A H24C 0.9900 . ?
C24A H24D 0.9900 . ?
C24A C25A 1.527(8) . ?
C25A H25C 0.9900 . ?
C25A H25D 0.9900 . ?
C25A C26A 1.568(6) . ?
C26A H26A 1.0000 . ?
C26A C28A 1.505(7) . ?
C27A H27A 0.9500 . ?
C28A C29A 1.394(9) . ?
C28A C30A 1.421(10) . ?
C29A H29D 0.9599 . ?
C29A H29E 0.9599 . ?
C29A H29F 0.9604 . ?
C30A H30C 0.9299 . ?
C30A H30D 0.9303 . ?

loop_
_geom_hbond_atom_site_label_D
_geom_hbond_atom_site_label_H
_geom_hbond_atom_site_label_A
_geom_hbond_distance_DH
_geom_hbond_distance_HA
_geom_hbond_distance_DA
_geom_hbond_angle_DHA
_geom_hbond_site_symmetry_A
_geom_hbond_publ_flag
O1 H1 O1B 0.84 1.88 2.706(5) 166.6 . yes
O1B H1B O1A 0.84 1.87 2.702(5) 170.4 3_466 yes
O1A H1A O1 0.84 1.91 2.729(6) 164.1 3_466 yes

loop_
_geom_torsion_atom_site_label_1
_geom_torsion_atom_site_label_2
_geom_torsion_atom_site_label_3
_geom_torsion_atom_site_label_4
_geom_torsion
_geom_torsion_site_symmetry_1
_geom_torsion_site_symmetry_2
_geom_torsion_site_symmetry_3
_geom_torsion_site_symmetry_4
_geom_torsion_publ_flag
O1B C3B C4B C5B -173.7(4) . . . . ?
O1B C3B C4B C7B -49.1(5) . . . . ?
O1B C3B C4B C8B 68.9(5) . . . . ?
C1B C2B C3B O1B -179.7(3) . . . . ?
C1B C2B C3B C4B 56.4(5) . . . . ?
C1B C6B C13B C12B -167.1(3) . . . . ?
C1B C6B C13B C18B 62.6(4) . . . . ?
C2B C1B C6B C5B 52.9(5) . . . . ?
C2B C1B C6B C9B -70.3(5) . . . . ?
C2B C1B C6B C13B 167.6(4) . . . . ?
C2B C3B C4B C5B -52.8(5) . . . . ?
C2B C3B C4B C7B 71.9(5) . . . . ?
C2B C3B C4B C8B -170.1(4) . . . . ?
C3B C4B C5B C6B 53.8(5) . . . . ?
C3B C4B C5B C10B -173.9(4) . . . . ?
C4B C5B C6B C1B -54.1(4) . . . . ?
C4B C5B C6B C9B 65.1(4) . . . . ?
C4B C5B C6B C13B -168.9(3) . . . . ?
C4B C5B C10B C11B 162.3(4) . . . . ?
C5B C6B C13B C12B -52.8(4) . . . . ?
C5B C6B C13B C18B 176.9(3) . . . . ?
C5B C10B C11B C12B 60.2(4) . . . . ?
C6B C1B C2B C3B -56.3(5) . . . . ?
C6B C5B C10B C11B -62.3(5) . . . . ?
C6B C13B C18B C17B -169.2(3) . . . . ?
C7B C4B C5B C6B -68.8(5) . . . . ?
C7B C4B C5B C10B 63.5(5) . . . . ?
C8B C4B C5B C6B 170.7(3) . . . . ?
C8B C4B C5B C10B -57.0(5) . . . . ?
C9B C6B C13B C12B 74.0(5) . . . . ?
C9B C6B C13B C18B -56.4(4) . . . . ?
C10B C5B C6B C1B 171.7(3) . . . . ?
C10B C5B C6B C9B -69.1(4) . . . . ?
C10B C5B C6B C13B 56.9(4) . . . . ?
C10B C11B C12B C13B -51.5(4) . . . . ?
C10B C11B C12B C14B 68.9(4) . . . . ?
C10B C11B C12B C15B -170.5(3) . . . . ?
C11B C12B C13B C6B 49.7(4) . . . . ?
C11B C12B C13B C18B -178.3(3) . . . . ?
C11B C12B C15B C16B 176.8(3) . . . . ?
C11B C12B C15B C19B 55.4(4) . . . . ?
C11B C12B C15B C20B -63.5(4) . . . . ?
C12B C13B C18B C17B 57.4(4) . . . . ?
C12B C15B C16B C17B -58.6(4) . . . . ?
C12B C15B C16B C23B 172.2(3) . . . . ?
C12B C15B C20B C21B -171.3(4) . . . . ?
C13B C12B C15B C16B 58.3(4) . . . . ?
C13B C12B C15B C19B -63.1(4) . . . . ?
C13B C12B C15B C20B 177.9(3) . . . . ?
C14B C12B C13B C6B -68.1(4) . . . . ?
C14B C12B C13B C18B 63.9(4) . . . . ?
C14B C12B C15B C16B -64.3(4) . . . . ?
C14B C12B C15B C19B 174.3(4) . . . . ?
C14B C12B C15B C20B 55.3(5) . . . . ?
C15B C12B C13B C6B 170.1(3) . . . . ?
C15B C12B C13B C18B -57.9(4) . . . . ?
C15B C16B C17B C18B 57.3(5) . . . . ?
C15B C16B C23B C22B -58.4(5) . . . . ?
C15B C16B C23B C26B 177.2(3) . . . . ?
C15B C20B C21B C22B 55.5(5) . . . . ?
C16B C15B C20B C21B -51.7(5) . . . . ?
C16B C17B C18B C13B -56.6(4) . . . . ?
C16B C23B C26B C25B 153.9(4) . . . . ?
C16B C23B C26B C28B -83.4(5) . . . . ?
C17B C16B C23B C22B 174.2(4) . . . . ?
C17B C16B C23B C26B 49.8(5) . . . . ?
C19B C15B C16B C17B 63.7(4) . . . . ?
C19B C15B C16B C23B -65.4(4) . . . . ?
C19B C15B C20B C21B 67.2(5) . . . . ?
C20B C15B C16B C17B -179.0(3) . . . . ?
C20B C15B C16B C23B 51.8(4) . . . . ?
C20B C21B C22B C23B -58.4(5) . . . . ?
C20B C21B C22B C24B -172.9(4) . . . . ?
C20B C21B C22B C27B 68.4(5) . . . . ?
C21B C22B C23B C16B 61.4(5) . . . . ?
C21B C22B C23B C26B -166.2(4) . . . . ?
C21B C22B C24B C25B 159.6(4) . . . . ?
C21B C22B C27B O2B -135.8(6) . . . . ?
C22B C23B C26B C25B 26.9(5) . . . . ?
C22B C23B C26B C28B 149.7(4) . . . . ?
C22B C24B C25B C26B -24.5(6) . . . . ?
C23B C16B C17B C18B -175.3(4) . . . . ?
C23B C22B C24B C25B 40.4(5) . . . . ?
C23B C22B C27B O2B -12.1(8) . . . . ?
C23B C26B C28B C29B -48.5(6) . . . . ?
C23B C26B C28B C30B 132.4(5) . . . . ?
C24B C22B C23B C16B -174.6(4) . . . . ?
C24B C22B C23B C26B -42.2(5) . . . . ?
C24B C22B C27B O2B 98.6(7) . . . . ?
C24B C25B C26B C23B -1.1(5) . . . . ?
C24B C25B C26B C28B -127.0(5) . . . . ?
C25B C26B C28B C29B 69.7(6) . . . . ?
C25B C26B C28B C30B -109.4(6) . . . . ?
C27B C22B C23B C16B -61.7(5) . . . . ?
C27B C22B C23B C26B 70.7(5) . . . . ?
C27B C22B C24B C25B -79.8(5) . . . . ?
O1A C3A C4A C5A -178.0(4) . . . . ?
O1A C3A C4A C7A -53.0(5) . . . . ?
O1A C3A C4A C8A 64.3(5) . . . . ?
C1A C2A C3A O1A -177.4(4) . . . . ?
C1A C2A C3A C4A 58.2(5) . . . . ?
C1A C6A C13A C12A -169.4(4) . . . . ?
C1A C6A C13A C18A 58.7(5) . . . . ?
C2A C1A C6A C5A 50.8(5) . . . . ?
C2A C1A C6A C9A -72.4(5) . . . . ?
C2A C1A C6A C13A 166.7(4) . . . . ?
C2A C3A C4A C5A -55.8(5) . . . . ?
C2A C3A C4A C7A 69.2(5) . . . . ?
C2A C3A C4A C8A -173.5(4) . . . . ?
C3A C4A C5A C6A 54.3(5) . . . . ?
C3A C4A C5A C10A -173.3(4) . . . . ?
C4A C5A C6A C1A -52.7(4) . . . . ?
C4A C5A C6A C9A 67.6(5) . . . . ?
C4A C5A C6A C13A -167.9(3) . . . . ?
C4A C5A C10A C11A 164.1(4) . . . . ?
C5A C6A C13A C12A -53.5(5) . . . . ?
C5A C6A C13A C18A 174.7(3) . . . . ?
C5A C10A C11A C12A 57.2(5) . . . . ?
C6A C1A C2A C3A -54.6(6) . . . . ?
C6A C5A C10A C11A -60.7(5) . . . . ?
C6A C13A C18A C17A -168.7(3) . . . . ?
C7A C4A C5A C6A -69.0(5) . . . . ?
C7A C4A C5A C10A 63.4(6) . . . . ?
C8A C4A C5A C6A 170.4(4) . . . . ?
C8A C4A C5A C10A -57.2(5) . . . . ?
C9A C6A C13A C12A 71.9(5) . . . . ?
C9A C6A C13A C18A -60.0(5) . . . . ?
C10A C5A C6A C1A 172.5(3) . . . . ?
C10A C5A C6A C9A -67.3(4) . . . . ?
C10A C5A C6A C13A 57.3(4) . . . . ?
C10A C11A C12A C13A -48.8(4) . . . . ?
C10A C11A C12A C14A 72.4(4) . . . . ?
C10A C11A C12A C15A -167.5(3) . . . . ?
C11A C12A C13A C6A 48.4(5) . . . . ?
C11A C12A C13A C18A -178.9(4) . . . . ?
C11A C12A C15A C16A 176.4(3) . . . . ?
C11A C12A C15A C19A 54.4(4) . . . . ?
C11A C12A C15A C20A -63.7(4) . . . . ?
C12A C13A C18A C17A 57.3(4) . . . . ?
C12A C15A C16A C17A -58.1(4) . . . . ?
C12A C15A C16A C23A 173.0(3) . . . . ?
C12A C15A C20A C21A -171.1(4) . . . . ?
C13A C12A C15A C16A 57.4(4) . . . . ?
C13A C12A C15A C19A -64.6(5) . . . . ?
C13A C12A C15A C20A 177.4(4) . . . . ?
C14A C12A C13A C6A -69.9(5) . . . . ?
C14A C12A C13A C18A 62.8(4) . . . . ?
C14A C12A C15A C16A -65.0(4) . . . . ?
C14A C12A C15A C19A 173.1(4) . . . . ?
C14A C12A C15A C20A 55.0(5) . . . . ?
C15A C12A C13A C6A 169.2(4) . . . . ?
C15A C12A C13A C18A -58.1(4) . . . . ?
C15A C16A C17A C18A 57.1(5) . . . . ?
C15A C16A C23A C22A -58.2(5) . . . . ?
C15A C16A C23A C26A 179.8(3) . . . . ?
C15A C20A C21A C22A 56.3(5) . . . . ?
C16A C15A C20A C21A -51.6(5) . . . . ?
C16A C17A C18A C13A -55.7(5) . . . . ?
C16A C23A C26A C25A 155.2(4) . . . . ?
C16A C23A C26A C28A -81.6(6) . . . . ?
C17A C16A C23A C22A 174.1(4) . . . . ?
C17A C16A C23A C26A 52.2(6) . . . . ?
C19A C15A C16A C17A 64.0(4) . . . . ?
C19A C15A C16A C23A -64.9(4) . . . . ?
C19A C15A C20A C21A 67.9(5) . . . . ?
C20A C15A C16A C17A -179.3(3) . . . . ?
C20A C15A C16A C23A 51.8(4) . . . . ?
C20A C21A C22A C23A -58.9(5) . . . . ?
C20A C21A C22A C24A -173.5(4) . . . . ?
C20A C21A C22A C27A 66.9(5) . . . . ?
C21A C22A C23A C16A 61.3(5) . . . . ?
C21A C22A C23A C26A -167.6(4) . . . . ?
C21A C22A C24A C25A 158.4(4) . . . . ?
C21A C22A C27A O2A -139.6(6) . . . . ?
C22A C23A C26A C25A 29.8(5) . . . . ?
C22A C23A C26A C28A 153.1(5) . . . . ?
C22A C24A C25A C26A -21.6(6) . . . . ?
C23A C16A C17A C18A -175.3(4) . . . . ?
C23A C22A C24A C25A 39.7(6) . . . . ?
C23A C22A C27A O2A -17.2(8) . . . . ?
C23A C26A C28A C29A -28.7(7) . . . . ?
C23A C26A C28A C30A 152.6(5) . . . . ?
C24A C22A C23A C16A -174.4(5) . . . . ?
C24A C22A C23A C26A -43.4(5) . . . . ?
C24A C22A C27A O2A 93.9(7) . . . . ?
C24A C25A C26A C23A -5.3(6) . . . . ?
C24A C25A C26A C28A -132.5(6) . . . . ?
C25A C26A C28A C29A 90.7(6) . . . . ?
C25A C26A C28A C30A -87.9(7) . . . . ?
C27A C22A C23A C16A -60.9(6) . . . . ?
C27A C22A C23A C26A 70.1(5) . . . . ?
C27A C22A C24A C25A -80.4(5) . . . . ?
